data_4303921
loop_
_publ_author_name
'Erik Kampert'
'Femke F. B. J. Janssen'
'Danil W. Boukhvalov'
'Jaap C. Russcher'
'Jan M. M. Smits'
'Ren\'e de Gelder'
'Bas de Bruin'
'Peter C. M. Christianen'
'Uli Zeitler'
'Mikhail I. Katsnelson'
'Jan C. Maan'
'Alan E. Rowan'

_publ_contact_author
;
        Prof. Dr. A.E. Rowan
        Molecular Materials
        Institute for Molecules and Materials
        Radboud University Nijmegen
        Heyendaalseweg 135
        6525 AJ  Nijmegen
        The Netherlands
;
_publ_contact_author_email A.Rowan@science.ru.nl
_publ_contact_author_fax '031 024 3553393'
_publ_contact_author_phone '031 024 3652323'
_publ_section_title
;
Ligand-Controlled Magnetic Interactions in Mn4 Clusters
;
_journal_name_full 'Inorganic Chemistry'
_journal_page_first 11903
_journal_page_last 11908
_journal_paper_doi 10.1021/ic901930w
_journal_volume 48
_journal_year 2009
_chemical_formula_sum 'C54 H42 F12 Mn4 N6 O13'
_chemical_formula_weight 1430.70
_chemical_name_systematic
;
 ?
;
_space_group_IT_number 14
_symmetry_cell_setting monoclinic
_symmetry_space_group_name_Hall '-P 2yn'
_symmetry_space_group_name_H-M 'P 1 21/n 1'
_atom_sites_solution_hydrogens geom
_atom_sites_solution_primary direct
_atom_sites_solution_secondary difmap
_audit_creation_date 2006-07-27
_audit_creation_method 'SHELXL, adapted and expanded'
_cell_angle_alpha 90.00
_cell_angle_beta 106.242(10)
_cell_angle_gamma 90.00
_cell_formula_units_Z 4
_cell_length_a 18.524(3)
_cell_length_b 19.288(4)
_cell_length_c 19.418(2)
_cell_measurement_reflns_used 294
_cell_measurement_temperature 208(2)
_cell_measurement_theta_max 25.000
_cell_measurement_theta_min 2.080
_cell_volume 6661.0(19)
_computing_data_collection
;
Nonius "Collect" program suite (Nonius, 1999)
;
_computing_data_reduction
;
Nonius "EvalCCD" program suite (Duisenberg, 1998)
;
_computing_molecular_graphics
;
PLATON (Spek, 2003)
;
_computing_structure_refinement 'SHELXL-97 (Sheldrick, 1997)'
_computing_structure_solution
;
DIRDIF (Beurskens et al., 1996),
PATTY (Beurskens et al., 1987)
;
_diffrn_ambient_temperature 208(2)
_diffrn_detector_area_resol_mean 18.4
_diffrn_measured_fraction_theta_full 0.770
_diffrn_measured_fraction_theta_max 0.770
_diffrn_measurement_device 'Nonius KappaCCD'
_diffrn_measurement_method 'area detector \f and \w scan'
_diffrn_radiation_monochromator graphite
_diffrn_radiation_source 'fine-focus sealed tube'
_diffrn_radiation_type MoK\a
_diffrn_radiation_wavelength 0.71073
_diffrn_reflns_av_R_equivalents 0.0613
_diffrn_reflns_av_sigmaI/netI 0.1370
_diffrn_reflns_limit_h_max 19
_diffrn_reflns_limit_h_min -21
_diffrn_reflns_limit_k_max 22
_diffrn_reflns_limit_k_min -21
_diffrn_reflns_limit_l_max 22
_diffrn_reflns_limit_l_min -22
_diffrn_reflns_number 34128
_diffrn_reflns_theta_full 25.00
_diffrn_reflns_theta_max 25.00
_diffrn_reflns_theta_min 2.08
_diffrn_standards_decay_% 0.000
_diffrn_standards_interval_time 0
_diffrn_standards_number 0
_exptl_absorpt_coefficient_mu 0.834
_exptl_absorpt_correction_T_max 0.905
_exptl_absorpt_correction_T_min 0.585
_exptl_absorpt_correction_type multi-scan
_exptl_absorpt_process_details 'SADABS multiscan (Sheldrick, 1996)'
_exptl_crystal_colour 'translucent red-brown'
_exptl_crystal_density_diffrn 1.427
_exptl_crystal_density_method 'not measured'
_exptl_crystal_description 'very regular rod'
_exptl_crystal_F_000 2880
_exptl_crystal_size_max 0.42
_exptl_crystal_size_mid 0.13
_exptl_crystal_size_min 0.12
_platon_squeeze_details
;
;
_refine_diff_density_max 0.895
_refine_diff_density_min -0.624
_refine_diff_density_rms 0.111
_refine_ls_extinction_method none
_refine_ls_goodness_of_fit_all 0.976
_refine_ls_goodness_of_fit_ref 0.976
_refine_ls_hydrogen_treatment constr
_refine_ls_matrix_type full
_refine_ls_number_parameters 781
_refine_ls_number_reflns 9327
_refine_ls_number_restraints 15
_refine_ls_restrained_S_all 0.979
_refine_ls_R_factor_all 0.1765
_refine_ls_R_factor_gt 0.0749
_refine_ls_R_factor_obs 0.0749
_refine_ls_shift/esd_max 0.000
_refine_ls_shift/esd_mean 0.000
_refine_ls_shift/su_max 0.000
_refine_ls_shift/su_mean 0.000
_refine_ls_structure_factor_coef Fsqd
_refine_ls_weighting_details
;
w=1/[\s^2^(Fo^2^)+(0.1265P)^2^+0.0000P] where P=(Fo^2^+2Fc^2^)/3
;
_refine_ls_weighting_scheme calc
_refine_ls_wR_factor_all 0.2337
_refine_ls_wR_factor_gt 0.1924
_refine_ls_wR_factor_obs 0.1924
_refine_ls_wR_factor_ref 0.2337
_reflns_number_gt 3924
_reflns_number_observed 3924
_reflns_number_total 9327
_reflns_observed_criterion >2sigma(I)
_reflns_threshold_expression >2sigma(I)
_cod_data_source_file ic901930w_si_002.cif
_cod_data_source_block compound_3
_cod_depositor_comments
;
The following automatic conversions were performed:
'_geom_bond_publ_flag' value 'Y' changed to 'y' according to
'/home/saulius/struct/CIF-dictionaries/cif_core.dic' dictionary named
'cif_core.dic' version 2.4.1 from 2010-06-29 (114
times).

'_geom_angle_publ_flag' value 'Y' changed to 'y' according to
'/home/saulius/struct/CIF-dictionaries/cif_core.dic' dictionary named
'cif_core.dic' version 2.4.1 from 2010-06-29 (265 times).

Automatic conversion script
Id: cif_fix_enum 1527 2010-12-29 10:47:43Z saulius 
;
_cod_original_cell_volume 6661.4(18)
_cod_original_sg_symbol_H-M 'P 21/n'
_cod_database_code 4303921

loop_
_symmetry_equiv_pos_as_xyz
'x, y, z'
'-x+1/2, y+1/2, -z+1/2'
'-x, -y, -z'
'x-1/2, -y-1/2, z-1/2'

loop_
_atom_site_label
_atom_site_type_symbol
_atom_site_fract_x
_atom_site_fract_y
_atom_site_fract_z
_atom_site_U_iso_or_equiv
_atom_site_adp_type
_atom_site_occupancy
_atom_site_calc_flag
_atom_site_refinement_flags
_atom_site_disorder_assembly
_atom_site_disorder_group
Mn1 Mn 0.02731(6) 0.21722(6) 0.31371(6) 0.0371(4) Uani 1 d . . .
Mn2 Mn 0.13961(6) 0.08730(7) 0.28268(6) 0.0360(4) Uani 1 d . . .
Mn3 Mn -0.04377(6) 0.06261(6) 0.28134(6) 0.0336(4) Uani 1 d . . .
Mn4 Mn 0.01823(6) 0.15500(6) 0.14652(6) 0.0357(4) Uani 1 d . . .
C1 C 0.0821(4) 0.0913(5) 0.4168(4) 0.030(2) Uani 1 d . . .
C2 C 0.1173(4) 0.1316(4) 0.4744(4) 0.037(2) Uani 1 d . . .
H2 H 0.1284 0.1781 0.4669 0.044 Uiso 1 calc R . .
C3 C 0.1364(4) 0.1058(6) 0.5420(5) 0.054(3) Uani 1 d . . .
H3 H 0.1602 0.1349 0.5805 0.064 Uiso 1 calc R . .
C4 C 0.1215(4) 0.0363(6) 0.5559(5) 0.049(3) Uani 1 d . . .
H4 H 0.1361 0.0186 0.6028 0.058 Uiso 1 calc R . .
C5 C 0.0848(4) -0.0050(5) 0.4987(4) 0.042(2) Uani 1 d . . .
H5 H 0.0732 -0.0512 0.5068 0.051 Uiso 1 calc R . .
C6 C 0.0650(4) 0.0214(5) 0.4298(4) 0.035(2) Uani 1 d . . .
C7 C 0.0111(4) -0.0777(5) 0.3576(4) 0.035(2) Uani 1 d . . .
C8 C 0.0617(5) -0.1323(5) 0.3991(5) 0.071(3) Uani 1 d . . .
H8A H 0.1085 -0.1114 0.4264 0.106 Uiso 1 calc R . .
H8B H 0.0718 -0.1664 0.3663 0.106 Uiso 1 calc R . .
H8C H 0.0376 -0.1547 0.4315 0.106 Uiso 1 calc R . .
C9 C -0.0536(4) -0.0960(5) 0.2954(5) 0.038(2) Uani 1 d . . .
C10 C -0.0785(5) -0.1648(5) 0.2795(5) 0.053(3) Uani 1 d . . .
H10 H -0.0544 -0.2018 0.3084 0.064 Uiso 1 calc R . .
C11 C -0.1383(6) -0.1765(6) 0.2214(5) 0.064(3) Uani 1 d . . .
H11 H -0.1563 -0.2217 0.2093 0.077 Uiso 1 calc R . .
C12 C -0.1714(5) -0.1217(5) 0.1815(5) 0.057(3) Uani 1 d . . .
H12 H -0.2118 -0.1292 0.1404 0.068 Uiso 1 calc R . .
C13 C -0.1470(4) -0.0556(4) 0.1999(4) 0.033(2) Uani 1 d . . .
C14 C -0.1832(5) 0.0087(5) 0.1640(4) 0.043(2) Uani 1 d . . .
C15 C -0.2481(5) 0.0026(5) 0.0989(4) 0.059(3) Uani 1 d . . .
H15A H -0.2941 -0.0028 0.1130 0.089 Uiso 1 calc R . .
H15B H -0.2412 -0.0374 0.0712 0.089 Uiso 1 calc R . .
H15C H -0.2515 0.0442 0.0700 0.089 Uiso 1 calc R . .
C16 C -0.1805(4) 0.1343(5) 0.1781(4) 0.037(2) Uani 1 d . . .
C17 C -0.2561(4) 0.1541(5) 0.1547(4) 0.050(3) Uani 1 d . . .
H17 H -0.2933 0.1196 0.1419 0.060 Uiso 1 calc R . .
C18 C -0.2770(5) 0.2217(6) 0.1501(5) 0.064(3) Uani 1 d . . .
H18 H -0.3281 0.2336 0.1331 0.077 Uiso 1 calc R . .
C19 C -0.2225(6) 0.2738(6) 0.1705(5) 0.074(3) Uani 1 d . . .
H19 H -0.2370 0.3206 0.1678 0.089 Uiso 1 calc R . .
C20 C -0.1468(5) 0.2559(5) 0.1948(5) 0.049(3) Uani 1 d . . .
H20 H -0.1101 0.2907 0.2087 0.059 Uiso 1 calc R . .
C21 C -0.1252(5) 0.1858(5) 0.1986(4) 0.035(2) Uani 1 d . . .
C22 C 0.1486(4) 0.2417(4) 0.2375(4) 0.038(2) Uani 1 d . . .
C23 C 0.2216(5) 0.2502(5) 0.2794(5) 0.056(3) Uani 1 d . . .
H23 H 0.2425 0.2193 0.3172 0.068 Uiso 1 calc R . .
C24 C 0.2644(6) 0.3056(6) 0.2650(6) 0.073(3) Uani 1 d . . .
H24 H 0.3125 0.3138 0.2960 0.087 Uiso 1 calc R . .
C25 C 0.2377(6) 0.3478(6) 0.2068(6) 0.086(4) Uani 1 d . . .
H25 H 0.2688 0.3821 0.1958 0.103 Uiso 1 calc R . .
C26 C 0.1657(5) 0.3399(5) 0.1649(5) 0.063(3) Uani 1 d . . .
H26 H 0.1465 0.3702 0.1262 0.075 Uiso 1 calc R . .
C27 C 0.1205(5) 0.2874(5) 0.1790(5) 0.049(3) Uani 1 d . . .
C28 C -0.0045(5) 0.3106(5) 0.1010(5) 0.052(3) Uani 1 d . . .
C29 C -0.0017(5) 0.3882(5) 0.1029(6) 0.081(3) Uani 1 d . . .
H29A H 0.0288 0.4035 0.1496 0.121 Uiso 1 calc R . .
H29B H -0.0523 0.4065 0.0943 0.121 Uiso 1 calc R . .
H29C H 0.0201 0.4050 0.0661 0.121 Uiso 1 calc R . .
C30 C -0.0714(5) 0.2734(5) 0.0574(5) 0.047(2) Uani 1 d . . .
C31 C -0.1355(6) 0.3080(5) 0.0151(5) 0.055(3) Uani 1 d . . .
H31 H -0.1383 0.3567 0.0136 0.066 Uiso 1 calc R . .
C32 C -0.1934(5) 0.2678(6) -0.0239(5) 0.062(3) Uani 1 d . . .
H32 H -0.2376 0.2892 -0.0517 0.074 Uiso 1 calc R . .
C33 C -0.1881(5) 0.1972(6) -0.0231(4) 0.053(3) Uani 1 d . . .
H33 H -0.2277 0.1699 -0.0507 0.064 Uiso 1 calc R . .
C34 C -0.1235(5) 0.1667(5) 0.0189(4) 0.040(2) Uani 1 d . . .
C35 C -0.1090(4) 0.0897(5) 0.0236(4) 0.034(2) Uani 1 d . . .
C36 C -0.1582(4) 0.0449(4) -0.0346(4) 0.053(3) Uani 1 d . . .
H36A H -0.1311 0.0329 -0.0691 0.080 Uiso 1 calc R . .
H36B H -0.2035 0.0701 -0.0586 0.080 Uiso 1 calc R . .
H36C H -0.1715 0.0029 -0.0135 0.080 Uiso 1 calc R . .
C37 C -0.0270(4) 0.0033(4) 0.0949(4) 0.028(2) Uani 1 d . . .
C38 C -0.0406(4) -0.0543(5) 0.0522(4) 0.044(2) Uani 1 d . . .
H38 H -0.0723 -0.0512 0.0052 0.053 Uiso 1 calc R . .
C39 C -0.0075(5) -0.1184(5) 0.0781(5) 0.051(3) Uani 1 d . . .
H39 H -0.0168 -0.1575 0.0481 0.061 Uiso 1 calc R . .
C40 C 0.0375(4) -0.1237(5) 0.1456(5) 0.040(2) Uani 1 d . . .
H40 H 0.0567 -0.1672 0.1636 0.048 Uiso 1 calc R . .
C41 C 0.0556(4) -0.0654(4) 0.1888(5) 0.040(2) Uani 1 d . . .
H41 H 0.0904 -0.0688 0.2344 0.048 Uiso 1 calc R . .
C42 C 0.0227(4) -0.0019(4) 0.1650(5) 0.033(2) Uani 1 d . . .
N1 N 0.0169(3) -0.0114(4) 0.3700(3) 0.0350(17) Uani 1 d . . .
N2 N -0.0886(4) -0.0438(4) 0.2570(3) 0.0389(18) Uani 1 d . . .
N3 N -0.1555(3) 0.0644(4) 0.1930(3) 0.0340(17) Uani 1 d . . .
N4 N 0.0476(4) 0.2688(4) 0.1357(4) 0.0453(19) Uani 1 d . . .
N5 N -0.0668(3) 0.2048(4) 0.0573(3) 0.0363(18) Uani 1 d . . .
N6 N -0.0543(3) 0.0716(4) 0.0761(3) 0.0350(18) Uani 1 d . . .
O1 O 0.0623(3) 0.1134(3) 0.3482(3) 0.0325(14) Uani 1 d . . .
O2 O -0.0524(3) 0.1680(3) 0.2235(3) 0.0352(14) Uani 1 d . . .
O3 O 0.1040(3) 0.1914(3) 0.2506(3) 0.0336(14) Uani 1 d . . .
O4 O 0.0347(2) 0.0535(3) 0.2111(3) 0.0306(13) Uani 1 d . . .
O5 O 0.1169(3) 0.1283(3) 0.1094(3) 0.0454(16) Uani 1 d D . .
O6 O 0.2029(3) 0.0868(3) 0.2071(3) 0.0492(17) Uani 1 d D . .
C43 C 0.1803(5) 0.1123(5) 0.1455(5) 0.045(2) Uani 1 d D . .
C44 C 0.2426(5) 0.1243(6) 0.1078(5) 0.060(3) Uani 1 d D . .
F1 F 0.2788(4) 0.1803(4) 0.1312(4) 0.108(2) Uani 1 d D . .
F2 F 0.2188(3) 0.1282(4) 0.0391(3) 0.094(2) Uani 1 d D . .
F3 F 0.2923(3) 0.0748(4) 0.1213(4) 0.107(2) Uani 1 d D . .
O7 O -0.1039(3) 0.1125(3) 0.3492(3) 0.0441(16) Uani 1 d D . .
O8 O -0.0569(3) 0.2206(3) 0.3693(3) 0.0434(15) Uani 1 d D . .
C45 C -0.1033(4) 0.1741(5) 0.3689(4) 0.041(2) Uani 1 d D . .
C46 C -0.1707(6) 0.1954(6) 0.3948(8) 0.076(4) Uani 1 d D . .
F4 F -0.1626(6) 0.2484(7) 0.4287(10) 0.312(11) Uani 1 d D . .
F5 F -0.1921(5) 0.1528(5) 0.4326(5) 0.164(4) Uani 1 d D . .
F6 F -0.2281(5) 0.2058(7) 0.3458(4) 0.220(7) Uani 1 d D . .
C47 C 0.0785(6) 0.3377(6) 0.3436(6) 0.061(3) Uani 1 d . . .
C48 C 0.1070(8) 0.4135(8) 0.3601(9) 0.105(5) Uani 1 d . . .
O9 O 0.0239(3) 0.3310(3) 0.2898(3) 0.0585(18) Uani 1 d . . .
O10 O 0.1091(3) 0.2932(3) 0.3848(3) 0.0586(19) Uani 1 d . . .
F7 F 0.1434(5) 0.4243(4) 0.4228(5) 0.139(3) Uani 1 d . . .
F8 F 0.1660(6) 0.4221(4) 0.3331(5) 0.173(4) Uani 1 d . . .
F9 F 0.0647(5) 0.4580(4) 0.3363(8) 0.280(9) Uani 1 d . . .
C49 C 0.2330(4) 0.0279(6) 0.3882(5) 0.041(2) Uani 1 d . . .
C50 C 0.2869(5) -0.0045(5) 0.4528(5) 0.052(3) Uani 1 d . . .
O11 O 0.1852(3) -0.0071(3) 0.3466(3) 0.0435(16) Uani 1 d . . .
O12 O 0.2424(3) 0.0926(3) 0.3809(3) 0.0507(17) Uani 1 d . . .
F10 F 0.3562(3) -0.0088(3) 0.4450(3) 0.0861(19) Uani 1 d . . .
F11 F 0.2670(3) -0.0692(3) 0.4626(3) 0.0853(19) Uani 1 d . . .
F12 F 0.2929(3) 0.0287(3) 0.5136(3) 0.0787(19) Uani 1 d . . .
C51 C 0.0329(7) 0.3171(7) 0.5280(7) 0.111(4) Uiso 1 d . . .
H51A H 0.0167 0.2761 0.4978 0.133 Uiso 1 calc R . .
H51B H 0.0854 0.3270 0.5300 0.133 Uiso 1 calc R . .
C52 C -0.0149(9) 0.3768(9) 0.4978(9) 0.159(6) Uiso 1 d . . .
H52A H 0.0159 0.4180 0.4972 0.191 Uiso 1 calc R . .
H52B H -0.0450 0.3670 0.4487 0.191 Uiso 1 calc R . .
C53 C -0.0619(10) 0.3876(10) 0.5427(10) 0.183(7) Uiso 1 d . . .
H53A H -0.1133 0.3723 0.5189 0.220 Uiso 1 calc R . .
H53B H -0.0632 0.4369 0.5546 0.220 Uiso 1 calc R . .
C54 C -0.0296(10) 0.3466(9) 0.6080(9) 0.172(7) Uiso 1 d . . .
H54A H -0.0091 0.3776 0.6488 0.207 Uiso 1 calc R . .
H54B H -0.0688 0.3180 0.6188 0.207 Uiso 1 calc R . .
O13 O 0.0266(5) 0.3047(5) 0.5974(5) 0.115(3) Uiso 1 d . . .

loop_
_atom_site_aniso_label
_atom_site_aniso_U_11
_atom_site_aniso_U_22
_atom_site_aniso_U_33
_atom_site_aniso_U_23
_atom_site_aniso_U_13
_atom_site_aniso_U_12
Mn1 0.0346(8) 0.0278(9) 0.0448(8) -0.0018(7) 0.0044(6) -0.0022(6)
Mn2 0.0282(8) 0.0375(9) 0.0372(8) 0.0023(6) 0.0007(6) 0.0011(6)
Mn3 0.0284(8) 0.0320(9) 0.0362(8) -0.0008(6) 0.0023(6) -0.0036(6)
Mn4 0.0333(8) 0.0321(9) 0.0367(8) 0.0023(6) 0.0014(6) -0.0008(6)
C1 0.024(5) 0.045(7) 0.022(5) 0.006(5) 0.007(4) 0.002(4)
C2 0.037(5) 0.035(6) 0.035(6) -0.003(5) 0.006(4) 0.001(4)
C3 0.031(5) 0.081(9) 0.037(6) -0.027(6) -0.010(4) -0.008(5)
C4 0.038(6) 0.072(8) 0.034(6) 0.004(6) 0.006(4) 0.002(5)
C5 0.034(5) 0.048(7) 0.041(6) 0.000(5) 0.006(4) -0.002(4)
C6 0.025(5) 0.045(7) 0.027(5) 0.000(5) -0.006(4) 0.007(4)
C7 0.032(5) 0.040(7) 0.029(5) 0.002(5) 0.003(4) 0.007(4)
C8 0.062(7) 0.034(7) 0.096(8) 0.006(6) -0.010(6) -0.003(5)
C9 0.030(5) 0.025(6) 0.059(6) -0.012(5) 0.011(5) -0.012(4)
C10 0.053(6) 0.045(7) 0.055(6) 0.004(5) 0.004(5) 0.001(5)
C11 0.073(8) 0.045(8) 0.068(7) 0.006(6) 0.007(6) -0.023(6)
C12 0.051(6) 0.050(8) 0.059(7) -0.003(6) 0.000(5) -0.024(5)
C13 0.042(5) 0.026(6) 0.033(5) -0.002(5) 0.013(4) -0.013(4)
C14 0.040(6) 0.039(7) 0.047(6) -0.009(5) 0.008(5) -0.027(5)
C15 0.048(6) 0.075(8) 0.046(6) 0.006(5) 0.000(5) 0.003(5)
C16 0.032(5) 0.046(7) 0.024(5) 0.001(4) -0.006(4) 0.001(5)
C17 0.026(5) 0.063(8) 0.051(6) -0.006(5) -0.006(4) 0.001(5)
C18 0.047(7) 0.070(9) 0.068(7) 0.017(7) 0.005(5) 0.031(6)
C19 0.080(9) 0.061(9) 0.075(8) 0.001(6) 0.013(7) 0.013(7)
C20 0.023(5) 0.047(7) 0.068(7) 0.006(5) 0.000(5) 0.002(4)
C21 0.036(6) 0.032(6) 0.038(5) 0.011(5) 0.012(4) 0.011(4)
C22 0.039(6) 0.037(6) 0.038(5) -0.005(5) 0.010(4) -0.009(4)
C23 0.032(6) 0.053(7) 0.072(7) 0.010(6) -0.005(5) -0.008(5)
C24 0.057(7) 0.064(9) 0.084(8) 0.013(7) -0.003(6) -0.035(6)
C25 0.061(8) 0.089(10) 0.100(9) 0.027(8) 0.011(7) -0.045(7)
C26 0.055(7) 0.048(7) 0.084(8) 0.034(6) 0.019(6) -0.011(5)
C27 0.049(6) 0.042(7) 0.055(6) 0.028(5) 0.011(5) 0.003(5)
C28 0.059(7) 0.044(8) 0.054(6) 0.025(5) 0.014(5) -0.003(5)
C29 0.081(8) 0.036(8) 0.106(9) 0.013(6) -0.005(7) -0.009(5)
C30 0.041(6) 0.043(8) 0.049(6) 0.014(5) 0.000(5) 0.006(5)
C31 0.071(7) 0.038(7) 0.050(6) 0.005(5) 0.007(6) 0.006(6)
C32 0.054(7) 0.070(9) 0.050(7) 0.033(6) -0.006(5) 0.016(6)
C33 0.050(7) 0.063(9) 0.037(6) 0.007(5) -0.004(5) -0.004(5)
C34 0.029(5) 0.051(7) 0.039(5) 0.008(5) 0.006(4) 0.010(5)
C35 0.024(5) 0.049(7) 0.023(5) 0.009(4) -0.004(4) -0.004(4)
C36 0.036(5) 0.051(7) 0.058(6) -0.002(5) -0.012(5) -0.012(5)
C37 0.036(5) 0.016(6) 0.033(5) -0.002(4) 0.009(4) -0.006(4)
C38 0.037(5) 0.053(7) 0.039(5) -0.022(5) 0.008(4) -0.015(5)
C39 0.050(6) 0.037(7) 0.061(7) -0.008(6) 0.010(5) 0.005(5)
C40 0.038(5) 0.025(6) 0.057(6) -0.002(5) 0.014(5) 0.011(4)
C41 0.038(5) 0.027(6) 0.051(6) -0.008(5) 0.007(4) 0.003(4)
C42 0.032(5) 0.022(6) 0.054(6) -0.001(5) 0.024(5) 0.004(4)
N1 0.035(4) 0.035(5) 0.040(4) 0.001(4) 0.019(4) 0.000(3)
N2 0.033(4) 0.044(5) 0.035(4) 0.001(4) 0.002(4) -0.002(4)
N3 0.021(4) 0.048(6) 0.036(4) 0.006(4) 0.013(3) -0.002(4)
N4 0.046(5) 0.028(5) 0.055(5) 0.002(4) 0.003(4) 0.002(4)
N5 0.034(4) 0.033(5) 0.038(4) 0.010(4) 0.004(3) -0.009(3)
N6 0.026(4) 0.047(5) 0.030(4) 0.009(4) 0.004(3) -0.007(3)
O1 0.035(3) 0.026(4) 0.032(3) 0.003(3) 0.002(3) -0.004(2)
O2 0.022(3) 0.038(4) 0.042(3) 0.001(3) 0.002(3) 0.005(2)
O3 0.027(3) 0.031(4) 0.041(3) 0.005(3) 0.007(3) -0.013(3)
O4 0.025(3) 0.028(4) 0.036(3) 0.001(3) 0.004(2) -0.002(2)
O5 0.032(4) 0.062(5) 0.040(4) -0.005(3) 0.006(3) -0.003(3)
O6 0.035(4) 0.060(5) 0.053(4) 0.007(4) 0.013(3) 0.001(3)
C43 0.047(7) 0.034(6) 0.052(7) -0.025(5) 0.012(6) -0.010(5)
C44 0.047(7) 0.068(9) 0.053(7) 0.008(6) -0.005(6) -0.018(6)
F1 0.110(5) 0.106(6) 0.134(6) -0.047(5) 0.076(5) -0.069(5)
F2 0.075(4) 0.139(6) 0.077(4) 0.009(4) 0.037(4) -0.012(4)
F3 0.063(4) 0.121(6) 0.155(6) 0.040(5) 0.059(4) 0.034(4)
O7 0.043(4) 0.032(4) 0.052(4) 0.003(3) 0.005(3) 0.001(3)
O8 0.049(4) 0.036(4) 0.046(4) -0.016(3) 0.016(3) -0.003(3)
C45 0.031(6) 0.055(8) 0.029(5) 0.003(5) -0.003(4) -0.006(5)
C46 0.056(8) 0.036(8) 0.154(13) -0.005(8) 0.059(9) 0.019(6)
F4 0.165(10) 0.234(12) 0.64(3) -0.322(16) 0.284(15) -0.126(9)
F5 0.148(7) 0.196(10) 0.205(9) 0.095(8) 0.144(7) 0.082(7)
F6 0.103(7) 0.442(19) 0.131(7) 0.112(9) 0.059(5) 0.184(10)
C47 0.045(7) 0.041(8) 0.084(9) -0.022(7) -0.002(6) -0.004(5)
C48 0.059(9) 0.107(14) 0.113(11) 0.043(11) -0.036(9) -0.024(9)
O9 0.048(4) 0.043(5) 0.077(5) 0.001(4) 0.006(4) -0.004(3)
O10 0.051(4) 0.044(5) 0.066(4) -0.001(4) -0.008(3) -0.005(3)
F7 0.155(7) 0.092(6) 0.147(7) -0.015(5) 0.004(7) -0.041(5)
F8 0.237(11) 0.090(7) 0.226(11) -0.056(6) 0.122(9) -0.096(7)
F9 0.146(8) 0.019(5) 0.53(2) -0.003(8) -0.147(11) -0.003(5)
C49 0.023(5) 0.048(7) 0.045(6) 0.001(6) -0.001(4) 0.020(5)
C50 0.046(7) 0.031(7) 0.067(8) 0.028(6) -0.004(5) -0.005(5)
O11 0.040(4) 0.037(4) 0.041(3) -0.009(3) -0.009(3) 0.005(3)
O12 0.044(4) 0.043(5) 0.054(4) 0.005(3) -0.005(3) 0.004(3)
F10 0.042(4) 0.097(5) 0.106(5) 0.015(4) -0.001(3) 0.020(3)
F11 0.100(5) 0.058(5) 0.073(4) 0.033(3) -0.017(3) 0.008(3)
F12 0.105(5) 0.074(5) 0.039(3) -0.011(3) -0.009(3) 0.015(3)

loop_
_atom_type_symbol
_atom_type_description
_atom_type_scat_dispersion_real
_atom_type_scat_dispersion_imag
_atom_type_scat_source
C C 0.0033 0.0016 'International Tables Vol C Tables 4.2.6.8 and 6.1.1.4'
H H 0.0000 0.0000 'International Tables Vol C Tables 4.2.6.8 and 6.1.1.4'
N N 0.0061 0.0033 'International Tables Vol C Tables 4.2.6.8 and 6.1.1.4'
O O 0.0106 0.0060 'International Tables Vol C Tables 4.2.6.8 and 6.1.1.4'
F F 0.0171 0.0103 'International Tables Vol C Tables 4.2.6.8 and 6.1.1.4'
Mn Mn 0.3368 0.7283 'International Tables Vol C Tables 4.2.6.8 and 6.1.1.4'

loop_
_geom_angle_atom_site_label_1
_geom_angle_atom_site_label_2
_geom_angle_atom_site_label_3
_geom_angle
_geom_angle_site_symmetry_1
_geom_angle_site_symmetry_3
_geom_angle_publ_flag
O8 Mn1 O1 94.0(2) . . y
O8 Mn1 O2 89.6(2) . . y
O1 Mn1 O2 85.51(18) . . y
O8 Mn1 O3 167.6(2) . . y
O1 Mn1 O3 76.99(19) . . y
O2 Mn1 O3 81.32(18) . . y
O8 Mn1 O9 95.3(2) . . y
O1 Mn1 O9 164.6(2) . . y
O2 Mn1 O9 106.8(2) . . y
O3 Mn1 O9 95.3(2) . . y
O8 Mn1 O10 97.5(2) . . y
O1 Mn1 O10 108.6(2) . . y
O2 Mn1 O10 163.6(2) . . y
O3 Mn1 O10 93.5(2) . . y
O9 Mn1 O10 58.0(2) . . y
O8 Mn1 C47 97.9(3) . . y
O1 Mn1 C47 136.5(3) . . y
O2 Mn1 C47 135.9(3) . . y
O3 Mn1 C47 94.5(3) . . y
O9 Mn1 C47 29.5(3) . . y
O10 Mn1 C47 28.5(2) . . y
O6 Mn2 O4 97.2(2) . . y
O6 Mn2 O3 89.3(2) . . y
O4 Mn2 O3 86.99(19) . . y
O6 Mn2 O1 165.2(2) . . y
O4 Mn2 O1 80.11(18) . . y
O3 Mn2 O1 76.07(19) . . y
O6 Mn2 O11 100.6(2) . . y
O4 Mn2 O11 104.2(2) . . y
O3 Mn2 O11 163.8(2) . . y
O1 Mn2 O11 94.07(19) . . y
O6 Mn2 O12 94.9(2) . . y
O4 Mn2 O12 160.5(2) . . y
O3 Mn2 O12 108.4(2) . . y
O1 Mn2 O12 91.82(19) . . y
O11 Mn2 O12 58.4(2) . . y
O6 Mn2 C49 99.9(2) . . y
O4 Mn2 C49 132.0(3) . . y
O3 Mn2 C49 137.3(3) . . y
O1 Mn2 C49 92.5(2) . . y
O11 Mn2 C49 28.6(2) . . y
O12 Mn2 C49 29.8(2) . . y
O6 Mn2 Mn4 80.11(16) . . y
O4 Mn2 Mn4 45.33(13) . . y
O3 Mn2 Mn4 45.43(13) . . y
O1 Mn2 Mn4 87.95(13) . . y
O11 Mn2 Mn4 148.61(15) . . y
O12 Mn2 Mn4 152.95(18) . . y
C49 Mn2 Mn4 177.2(2) . . y
O7 Mn3 N2 108.3(2) . . y
O7 Mn3 O1 88.3(2) . . y
N2 Mn3 O1 137.7(2) . . y
O7 Mn3 O4 157.7(2) . . y
N2 Mn3 O4 93.7(2) . . y
O1 Mn3 O4 77.13(18) . . y
O7 Mn3 N1 92.7(2) . . y
N2 Mn3 N1 69.9(2) . . y
O1 Mn3 N1 70.8(2) . . y
O4 Mn3 N1 98.19(19) . . y
O7 Mn3 N3 86.4(2) . . y
N2 Mn3 N3 69.4(3) . . y
O1 Mn3 N3 152.2(2) . . y
O4 Mn3 N3 98.54(19) . . y
N1 Mn3 N3 136.7(3) . . y
O7 Mn3 O2 85.9(2) . . y
N2 Mn3 O2 137.9(2) . . y
O1 Mn3 O2 80.09(17) . . y
O4 Mn3 O2 75.15(18) . . y
N1 Mn3 O2 150.8(2) . . y
N3 Mn3 O2 72.3(2) . . y
O5 Mn4 N5 108.6(2) . . y
O5 Mn4 O2 158.24(19) . . y
N5 Mn4 O2 93.0(2) . . y
O5 Mn4 N4 87.3(2) . . y
N5 Mn4 N4 69.3(3) . . y
O2 Mn4 N4 98.7(2) . . y
O5 Mn4 N6 92.5(2) . . y
N5 Mn4 N6 70.5(3) . . y
O2 Mn4 N6 96.9(2) . . y
N4 Mn4 N6 137.4(2) . . y
O5 Mn4 O4 89.1(2) . . y
N5 Mn4 O4 139.0(2) . . y
O2 Mn4 O4 75.32(18) . . y
N4 Mn4 O4 150.4(2) . . y
N6 Mn4 O4 72.1(2) . . y
O5 Mn4 O3 85.80(19) . . y
N5 Mn4 O3 136.1(2) . . y
O2 Mn4 O3 76.74(17) . . y
N4 Mn4 O3 70.4(2) . . y
N6 Mn4 O3 152.1(2) . . y
O4 Mn4 O3 80.06(18) . . y
O5 Mn4 Mn2 73.88(15) . . y
N5 Mn4 Mn2 177.01(19) . . y
O2 Mn4 Mn2 84.42(12) . . y
N4 Mn4 Mn2 109.55(18) . . y
N6 Mn4 Mn2 111.28(17) . . y
O4 Mn4 Mn2 41.69(12) . . y
O3 Mn4 Mn2 41.70(13) . . y
O1 C1 C2 124.3(8) . . y
O1 C1 C6 117.5(7) . . y
C2 C1 C6 118.2(7) . . y
C3 C2 C1 121.2(8) . . y
C2 C3 C4 121.5(8) . . y
C5 C4 C3 118.3(8) . . y
C4 C5 C6 120.2(9) . . y
C5 C6 N1 124.9(8) . . y
C5 C6 C1 120.5(8) . . y
N1 C6 C1 113.7(7) . . y
N1 C7 C8 126.1(7) . . y
N1 C7 C9 112.9(7) . . y
C8 C7 C9 121.0(8) . . y
N2 C9 C10 121.2(8) . . y
N2 C9 C7 116.1(8) . . y
C10 C9 C7 122.7(8) . . y
C11 C10 C9 118.5(9) . . y
C12 C11 C10 118.6(9) . . y
C11 C12 C13 121.1(8) . . y
N2 C13 C12 120.5(8) . . y
N2 C13 C14 113.7(7) . . y
C12 C13 C14 125.7(8) . . y
N3 C14 C15 125.5(9) . . y
N3 C14 C13 115.5(7) . . y
C15 C14 C13 119.0(8) . . y
C17 C16 C21 119.0(9) . . y
C17 C16 N3 124.1(8) . . y
C21 C16 N3 116.2(7) . . y
C18 C17 C16 121.6(9) . . y
C17 C18 C19 120.1(9) . . y
C20 C19 C18 119.7(10) . . y
C19 C20 C21 120.0(9) . . y
O2 C21 C16 120.1(8) . . y
O2 C21 C20 120.5(7) . . y
C16 C21 C20 119.4(8) . . y
O3 C22 C23 121.8(8) . . y
O3 C22 C27 119.6(7) . . y
C23 C22 C27 118.6(8) . . y
C22 C23 C24 119.1(9) . . y
C25 C24 C23 121.7(9) . . y
C26 C25 C24 119.5(9) . . y
C25 C26 C27 120.5(9) . . y
C26 C27 C22 120.4(8) . . y
C26 C27 N4 126.3(8) . . y
C22 C27 N4 113.1(8) . . y
N4 C28 C30 112.4(8) . . y
N4 C28 C29 126.5(9) . . y
C30 C28 C29 121.1(8) . . y
N5 C30 C31 121.0(8) . . y
N5 C30 C28 116.2(8) . . y
C31 C30 C28 122.7(9) . . y
C32 C31 C30 117.2(9) . . y
C33 C32 C31 121.1(9) . . y
C32 C33 C34 118.7(9) . . y
N5 C34 C33 121.1(9) . . y
N5 C34 C35 114.4(7) . . y
C33 C34 C35 124.5(8) . . y
N6 C35 C34 114.1(7) . . y
N6 C35 C36 128.6(8) . . y
C34 C35 C36 117.3(7) . . y
C38 C37 C42 118.9(8) . . y
C38 C37 N6 127.3(7) . . y
C42 C37 N6 113.7(7) . . y
C37 C38 C39 120.6(8) . . y
C40 C39 C38 120.2(8) . . y
C39 C40 C41 120.4(8) . . y
C40 C41 C42 120.3(8) . . y
O4 C42 C41 119.5(7) . . y
O4 C42 C37 121.0(7) . . y
C41 C42 C37 119.3(8) . . y
C7 N1 C6 126.7(7) . . y
C7 N1 Mn3 118.6(5) . . y
C6 N1 Mn3 114.2(6) . . y
C9 N2 C13 120.0(7) . . y
C9 N2 Mn3 119.6(5) . . y
C13 N2 Mn3 120.2(6) . . y
C14 N3 C16 130.5(7) . . y
C14 N3 Mn3 119.5(6) . . y
C16 N3 Mn3 109.9(5) . . y
C28 N4 C27 126.7(8) . . y
C28 N4 Mn4 119.0(6) . . y
C27 N4 Mn4 113.5(5) . . y
C30 N5 C34 120.8(7) . . y
C30 N5 Mn4 117.7(5) . . y
C34 N5 Mn4 118.6(6) . . y
C35 N6 C37 127.4(7) . . y
C35 N6 Mn4 119.4(6) . . y
C37 N6 Mn4 113.0(5) . . y
C1 O1 Mn1 125.2(5) . . y
C1 O1 Mn2 117.0(4) . . y
Mn1 O1 Mn2 102.7(2) . . y
C1 O1 Mn3 112.6(4) . . y
Mn1 O1 Mn3 94.99(18) . . y
Mn2 O1 Mn3 99.76(19) . . y
C21 O2 Mn1 124.5(5) . . y
C21 O2 Mn4 120.0(4) . . y
Mn1 O2 Mn4 101.1(2) . . y
C21 O2 Mn3 109.1(5) . . y
Mn1 O2 Mn3 93.07(18) . . y
Mn4 O2 Mn3 104.5(2) . . y
C22 O3 Mn2 125.0(5) . . y
C22 O3 Mn1 118.3(5) . . y
Mn2 O3 Mn1 104.3(2) . . y
C22 O3 Mn4 111.3(4) . . y
Mn2 O3 Mn4 92.87(19) . . y
Mn1 O3 Mn4 99.52(19) . . y
C42 O4 Mn2 127.7(4) . . y
C42 O4 Mn3 116.1(4) . . y
Mn2 O4 Mn3 101.7(2) . . y
C42 O4 Mn4 109.5(4) . . y
Mn2 O4 Mn4 92.98(19) . . y
Mn3 O4 Mn4 104.6(2) . . y
C43 O5 Mn4 128.3(5) . . y
C43 O6 Mn2 123.9(5) . . y
O5 C43 O6 131.1(8) . . y
O5 C43 C44 114.4(8) . . y
O6 C43 C44 114.6(8) . . y
F2 C44 F1 108.1(9) . . y
F2 C44 F3 105.6(9) . . y
F1 C44 F3 106.0(8) . . y
F2 C44 C43 114.6(7) . . y
F1 C44 C43 110.1(8) . . y
F3 C44 C43 112.0(8) . . y
C45 O7 Mn3 130.2(5) . . y
C45 O8 Mn1 125.3(5) . . y
O8 C45 O7 129.6(8) . . y
O8 C45 C46 115.6(9) . . y
O7 C45 C46 114.8(8) . . y
F4 C46 F6 103.4(11) . . y
F4 C46 F5 104.6(13) . . y
F6 C46 F5 102.5(10) . . y
F4 C46 C45 114.9(10) . . y
F6 C46 C45 113.5(11) . . y
F5 C46 C45 116.3(9) . . y
O10 C47 O9 127.5(10) . . y
O10 C47 C48 117.7(10) . . y
O9 C47 C48 114.8(10) . . y
O10 C47 Mn1 64.6(6) . . y
O9 C47 Mn1 62.9(5) . . y
C48 C47 Mn1 177.5(8) . . y
F9 C48 F7 112.9(18) . . y
F9 C48 F8 106.5(14) . . y
F7 C48 F8 94.8(10) . . y
F9 C48 C47 117.2(11) . . y
F7 C48 C47 114.9(12) . . y
F8 C48 C47 107.5(14) . . y
C47 O9 Mn1 87.6(6) . . y
C47 O10 Mn1 86.9(6) . . y
O11 C49 O12 124.3(8) . . y
O11 C49 C50 120.7(9) . . y
O12 C49 C50 115.0(8) . . y
O11 C49 Mn2 60.9(4) . . y
O12 C49 Mn2 63.5(4) . . y
C50 C49 Mn2 177.1(7) . . y
F12 C50 F11 106.6(8) . . y
F12 C50 F10 106.7(8) . . y
F11 C50 F10 105.8(8) . . y
F12 C50 C49 114.5(9) . . y
F11 C50 C49 111.3(8) . . y
F10 C50 C49 111.4(8) . . y
C49 O11 Mn2 90.5(5) . . y
C49 O12 Mn2 86.7(5) . . y
O13 C51 C52 108.1(12) . . y
C53 C52 C51 106.1(14) . . y
C52 C53 C54 106.3(16) . . y
O13 C54 C53 109.2(15) . . y
C54 O13 C51 108.3(12) . . y

loop_
_geom_bond_atom_site_label_1
_geom_bond_atom_site_label_2
_geom_bond_distance
_geom_bond_site_symmetry_2
_geom_bond_publ_flag
Mn1 O8 2.132(6) . y
Mn1 O1 2.153(5) . y
Mn1 O2 2.169(5) . y
Mn1 O3 2.177(5) . y
Mn1 O9 2.241(6) . y
Mn1 O10 2.276(6) . y
Mn1 C47 2.515(10) . y
Mn2 O6 2.119(6) . y
Mn2 O4 2.151(5) . y
Mn2 O3 2.151(5) . y
Mn2 O1 2.223(5) . y
Mn2 O11 2.233(5) . y
Mn2 O12 2.289(5) . y
Mn2 C49 2.554(8) . y
Mn2 Mn4 3.2289(16) . y
Mn3 O7 2.173(6) . y
Mn3 N2 2.216(7) . y
Mn3 O1 2.254(5) . y
Mn3 O4 2.261(5) . y
Mn3 N1 2.276(7) . y
Mn3 N3 2.290(6) . y
Mn3 O2 2.306(5) . y
Mn4 O5 2.205(6) . y
Mn4 N5 2.209(6) . y
Mn4 O2 2.259(5) . y
Mn4 N4 2.286(7) . y
Mn4 N6 2.288(6) . y
Mn4 O4 2.299(5) . y
Mn4 O3 2.303(5) . y
C1 O1 1.349(8) . y
C1 C2 1.367(10) . y
C1 C6 1.425(11) . y
C2 C3 1.355(11) . y
C3 C4 1.409(12) . y
C4 C5 1.381(11) . y
C5 C6 1.383(10) . y
C6 N1 1.400(9) . y
C7 N1 1.302(10) . y
C7 C8 1.487(11) . y
C7 C9 1.487(10) . y
C9 N2 1.310(10) . y
C9 C10 1.412(11) . y
C10 C11 1.360(11) . y
C11 C12 1.352(12) . y
C12 C13 1.366(11) . y
C13 N2 1.334(9) . y
C13 C14 1.488(11) . y
C14 N3 1.255(9) . y
C14 C15 1.487(10) . y
C16 C17 1.399(10) . y
C16 C21 1.402(11) . y
C16 N3 1.428(10) . y
C17 C18 1.356(12) . y
C18 C19 1.400(13) . y
C19 C20 1.393(12) . y
C20 C21 1.406(11) . y
C21 O2 1.343(8) . y
C22 O3 1.345(9) . y
C22 C23 1.380(11) . y
C22 C27 1.416(11) . y
C23 C24 1.404(12) . y
C24 C25 1.368(12) . y
C25 C26 1.363(12) . y
C26 C27 1.389(11) . y
C27 N4 1.423(10) . y
C28 N4 1.292(10) . y
C28 C30 1.476(12) . y
C28 C29 1.499(12) . y
C30 N5 1.326(10) . y
C30 C31 1.410(11) . y
C31 C32 1.368(12) . y
C32 C33 1.366(12) . y
C33 C34 1.377(11) . y
C34 N5 1.327(9) . y
C34 C35 1.508(11) . y
C35 N6 1.269(8) . y
C35 C36 1.509(10) . y
C37 C38 1.368(10) . y
C37 C42 1.416(10) . y
C37 N6 1.421(9) . y
C38 C39 1.407(11) . y
C39 C40 1.347(10) . y
C40 C41 1.387(10) . y
C41 C42 1.388(10) . y
C42 O4 1.371(9) . y
O5 C43 1.226(9) . y
O6 C43 1.252(9) . y
C43 C44 1.547(11) . y
C44 F2 1.286(9) . y
C44 F1 1.286(9) . y
C44 F3 1.302(10) . y
O7 C45 1.247(9) . y
O8 C45 1.241(9) . y
C45 C46 1.527(11) . y
C46 F4 1.203(11) . y
C46 F6 1.230(12) . y
C46 F5 1.238(11) . y
C47 O10 1.201(11) . y
C47 O9 1.241(10) . y
C47 C48 1.559(16) . y
C48 F9 1.167(13) . y
C48 F7 1.232(13) . y
C48 F8 1.348(15) . y
C49 O11 1.222(9) . y
C49 O12 1.273(10) . y
C49 C50 1.503(11) . y
C50 F12 1.319(11) . y
C50 F11 1.329(9) . y
C50 F10 1.337(10) . y
C51 O13 1.406(12) . y
C51 C52 1.472(17) . y
C52 C53 1.409(19) . y
C53 C54 1.473(19) . y
C54 O13 1.376(16) . y

loop_
_platon_squeeze_void_nr
_platon_squeeze_void_average_x
_platon_squeeze_void_average_y
_platon_squeeze_void_average_z
_platon_squeeze_void_volume
_platon_squeeze_void_count_electrons
_platon_squeeze_void_content
1 0.065 0.409 0.823 357 103 ' '
2 -0.065 0.591 0.177 357 104 ' '
3 0.435 0.909 0.677 357 103 ' '
4 0.565 0.091 0.323 357 103 ' '
